data_4132179
loop_
_publ_author_name
'Mennie, Katrina M.'
'Banik, Steven M.'
'Reichert, Elaine C.'
'Jacobsen, Eric N.'

_publ_section_title
;
 Catalytic Diastereo- and Enantioselective Fluoroamination of Alkenes.
;
_journal_issue 14
_journal_name_full 'Journal of the American Chemical Society'
_journal_page_first 4797
_journal_page_last 4802
_journal_paper_doi 10.1021/jacs.8b02143
_journal_volume 140
_journal_year 2018
_chemical_absolute_configuration ad
_chemical_formula_sum 'C17 H18 F N O4 S2'
_chemical_formula_weight 383.44
_space_group_crystal_system orthorhombic
_space_group_IT_number 19
_space_group_name_Hall 'P 2ac 2ab'
_space_group_name_H-M_alt 'P 21 21 21'
_atom_sites_solution_hydrogens geom
_audit_creation_method SHELXL-2014/7
_cell_angle_alpha 90
_cell_angle_beta 90
_cell_angle_gamma 90
_cell_formula_units_Z 4
_cell_length_a 5.5270(4)
_cell_length_b 8.6617(6)
_cell_length_c 36.032(3)
_cell_measurement_reflns_used 9986
_cell_measurement_temperature 100(2)
_cell_measurement_theta_max 27.0
_cell_measurement_theta_min 2.31
_cell_volume 1725.0(2)
_computing_cell_refinement 'SAINT 8.37A (Bruker-AXS, 2015)'
_computing_data_collection 'APEX3 v2016.9-0 (Bruker-AXS, 2016)'
_computing_data_reduction 'SAINT 8.37A (Bruker-AXS, 2015)'
_computing_molecular_graphics 'Bruker SHELXTL (Sheldrick, 2015)'
_computing_publication_material 'Bruker SHELXTL (Sheldrick, 2015)'
_computing_structure_refinement 'SHELXL-2014 (Sheldrick, 2015)'
_computing_structure_solution 'SHELXT-2014 (Sheldrick, 2015)'
_diffrn_ambient_temperature 100(2)
_diffrn_measured_fraction_theta_full 0.998
_diffrn_measured_fraction_theta_max 0.998
_diffrn_measurement_device_type
;
Bruker D8 goniometer with CCD area detector  
;
_diffrn_measurement_method 'omega and phi scans'
_diffrn_radiation_monochromator graphite
_diffrn_radiation_source 'I\mS microfocus tube'
_diffrn_radiation_type MoK\a
_diffrn_radiation_wavelength 0.71073
_diffrn_reflns_av_R_equivalents 0.1301
_diffrn_reflns_av_unetI/netI 0.0698
_diffrn_reflns_Laue_measured_fraction_full 0.998
_diffrn_reflns_Laue_measured_fraction_max 0.998
_diffrn_reflns_limit_h_max 6
_diffrn_reflns_limit_h_min -6
_diffrn_reflns_limit_k_max 10
_diffrn_reflns_limit_k_min -10
_diffrn_reflns_limit_l_max 42
_diffrn_reflns_limit_l_min -42
_diffrn_reflns_number 29926
_diffrn_reflns_point_group_measured_fraction_full 0.999
_diffrn_reflns_point_group_measured_fraction_max 0.999
_diffrn_reflns_theta_full 25.049
_diffrn_reflns_theta_max 25.049
_diffrn_reflns_theta_min 2.261
_exptl_absorpt_coefficient_mu 0.341
_exptl_absorpt_correction_T_max 0.8620
_exptl_absorpt_correction_T_min 0.8326
_exptl_absorpt_correction_type multi-scan
_exptl_absorpt_process_details sadabs
_exptl_crystal_colour colorless
_exptl_crystal_density_diffrn 1.476
_exptl_crystal_description needle
_exptl_crystal_F_000 800
_exptl_crystal_size_max 0.100
_exptl_crystal_size_mid 0.016
_exptl_crystal_size_min 0.010
_refine_diff_density_max 0.362
_refine_diff_density_min -0.448
_refine_diff_density_rms 0.079
_refine_ls_abs_structure_details
;
 Flack x determined using 795 quotients [(I+)-(I-)]/[(I+)+(I-)]
 (Parsons, Flack and Wagner, Acta Cryst. B69 (2013) 249-259).
;
_refine_ls_abs_structure_Flack 0.11(8)
_refine_ls_extinction_method none
_refine_ls_goodness_of_fit_ref 1.171
_refine_ls_hydrogen_treatment constr
_refine_ls_matrix_type full
_refine_ls_number_parameters 228
_refine_ls_number_reflns 3065
_refine_ls_number_restraints 0
_refine_ls_restrained_S_all 1.171
_refine_ls_R_factor_all 0.0903
_refine_ls_R_factor_gt 0.0682
_refine_ls_shift/su_max 0.000
_refine_ls_shift/su_mean 0.000
_refine_ls_structure_factor_coef Fsqd
_refine_ls_weighting_details 'w=1/[\s^2^(Fo^2^)+(0.0210P)^2^+3.9800P] where P=(Fo^2^+2Fc^2^)/3'
_refine_ls_weighting_scheme calc
_refine_ls_wR_factor_gt 0.1219
_refine_ls_wR_factor_ref 0.1288
_reflns_Friedel_coverage 0.675
_reflns_Friedel_fraction_full 0.999
_reflns_Friedel_fraction_max 0.999
_reflns_number_gt 2507
_reflns_number_total 3065
_reflns_threshold_expression 'I > 2\s(I)'
_cod_data_source_file ja8b02143_si_002.cif
_cod_data_source_block KM-6-16
_cod_database_code 4132179
_shelx_shelxl_version_number 2014/7
_shelx_space_group_comment
;
The symmetry employed for this shelxl refinement is uniquely defined
by the following loop, which should always be used as a source of
symmetry information in preference to the above space-group names.
They are only intended as comments.
;
_shelx_estimated_absorpt_t_min 0.967
_shelx_estimated_absorpt_t_max 0.997
_refine_ls_abs_structure_hooft 0.09(7)

loop_
_space_group_symop_operation_xyz
'x, y, z'
'-x+1/2, -y, z+1/2'
'x+1/2, -y+1/2, -z'
'-x, y+1/2, -z+1/2'

loop_
_atom_site_label
_atom_site_type_symbol
_atom_site_fract_x
_atom_site_fract_y
_atom_site_fract_z
_atom_site_U_iso_or_equiv
_atom_site_adp_type
_atom_site_occupancy
_atom_site_site_symmetry_order
_atom_site_calc_flag
_atom_site_refinement_flags_posn
_atom_site_refinement_flags_adp
S1 S -0.3678(3) -0.3802(2) -0.57653(5) 0.0204(4) Uani 1 1 d . .
S2 S -0.0394(3) -0.5421(2) -0.82805(5) 0.0262(5) Uani 1 1 d . .
F1 F -0.6590(7) -0.5425(5) -0.66979(11) 0.0341(10) Uani 1 1 d . .
O1 O -0.6242(8) -0.3548(6) -0.57662(13) 0.0276(12) Uani 1 1 d . .
O2 O -0.2150(8) -0.2537(5) -0.58637(13) 0.0236(12) Uani 1 1 d . .
O3 O -0.0895(11) -0.3912(6) -0.84205(13) 0.0425(16) Uani 1 1 d . .
O4 O 0.2057(9) -0.5978(7) -0.82735(15) 0.0441(16) Uani 1 1 d . .
N1 N -0.3265(10) -0.5305(7) -0.60436(15) 0.0222(13) Uani 1 1 d . .
C1 C -0.0824(12) -0.5514(8) -0.62053(17) 0.0216(16) Uani 1 1 d . .
H1A H 0.0467 -0.4796 -0.6125 0.026 Uiso 1 1 calc R U
H1B H -0.0277 -0.6582 -0.6256 0.026 Uiso 1 1 calc R U
C2 C -0.2807(12) -0.4885(8) -0.64360(18) 0.0209(17) Uani 1 1 d . .
H2 H -0.2732 -0.3757 -0.6494 0.025 Uiso 1 1 calc R U
C3 C -0.4144(12) -0.5886(8) -0.67085(19) 0.0250(18) Uani 1 1 d . .
H3 H -0.4013 -0.6991 -0.6631 0.030 Uiso 1 1 calc R U
C4 C -0.3245(12) -0.5717(7) -0.71008(18) 0.0194(16) Uani 1 1 d . .
C5 C -0.1165(13) -0.6488(8) -0.72039(19) 0.0262(18) Uani 1 1 d . .
H5 H -0.0335 -0.7098 -0.7026 0.031 Uiso 1 1 calc R U
C6 C -0.0264(14) -0.6392(8) -0.75616(18) 0.0258(17) Uani 1 1 d . .
H6 H 0.1177 -0.6920 -0.7629 0.031 Uiso 1 1 calc R U
C7 C -0.1505(12) -0.5514(8) -0.78175(18) 0.0204(15) Uani 1 1 d . .
C8 C -0.3576(13) -0.4719(8) -0.77227(19) 0.0242(16) Uani 1 1 d . .
H8 H -0.4397 -0.4104 -0.7901 0.029 Uiso 1 1 calc R U
C9 C -0.4443(13) -0.4831(7) -0.73620(19) 0.0228(17) Uani 1 1 d . .
H9 H -0.5874 -0.4294 -0.7294 0.027 Uiso 1 1 calc R U
C10 C -0.2786(12) -0.4516(8) -0.53342(19) 0.0198(16) Uani 1 1 d . .
C11 C -0.4284(12) -0.5539(8) -0.51451(18) 0.0234(16) Uani 1 1 d . .
H11 H -0.5748 -0.5893 -0.5254 0.028 Uiso 1 1 calc R U
C12 C -0.3599(14) -0.6033(8) -0.4796(2) 0.0280(17) Uani 1 1 d . .
H12 H -0.4622 -0.6729 -0.4666 0.034 Uiso 1 1 calc R U
C13 C -0.1491(13) -0.5551(8) -0.46295(19) 0.0234(16) Uani 1 1 d . .
C14 C -0.0004(13) -0.4535(8) -0.48248(19) 0.0259(16) Uani 1 1 d . .
H14 H 0.1467 -0.4193 -0.4716 0.031 Uiso 1 1 calc R U
C15 C -0.0638(12) -0.4018(8) -0.51749(18) 0.0215(16) Uani 1 1 d . .
H15 H 0.0390 -0.3326 -0.5305 0.026 Uiso 1 1 calc R U
C16 C -0.0726(16) -0.6086(9) -0.4250(2) 0.039(2) Uani 1 1 d . .
H16A H -0.2128 -0.6079 -0.4083 0.059 Uiso 1 1 calc R U
H16B H 0.0522 -0.5391 -0.4152 0.059 Uiso 1 1 calc R U
H16C H -0.0076 -0.7136 -0.4266 0.059 Uiso 1 1 calc R U
C17 C -0.2183(14) -0.6725(8) -0.8523(2) 0.0258(18) Uani 1 1 d . .
H17A H -0.3870 -0.6378 -0.8518 0.039 Uiso 1 1 calc R U
H17B H -0.2063 -0.7745 -0.8407 0.039 Uiso 1 1 calc R U
H17C H -0.1625 -0.6788 -0.8781 0.039 Uiso 1 1 calc R U

loop_
_atom_site_aniso_label
_atom_site_aniso_U_11
_atom_site_aniso_U_22
_atom_site_aniso_U_33
_atom_site_aniso_U_23
_atom_site_aniso_U_13
_atom_site_aniso_U_12
S1 0.0164(9) 0.0215(9) 0.0233(9) -0.0004(8) 0.0005(8) -0.0001(8)
S2 0.0241(11) 0.0322(10) 0.0225(9) -0.0029(8) 0.0011(8) -0.0102(9)
F1 0.018(2) 0.050(3) 0.034(2) -0.008(2) 0.003(2) -0.006(2)
O1 0.015(2) 0.042(3) 0.027(3) -0.001(3) 0.000(2) 0.005(2)
O2 0.023(3) 0.018(2) 0.030(3) -0.001(2) 0.000(2) 0.004(2)
O3 0.076(5) 0.028(3) 0.023(3) -0.006(2) 0.002(3) -0.016(3)
O4 0.017(3) 0.087(5) 0.028(3) -0.013(3) 0.002(2) -0.007(3)
N1 0.018(3) 0.022(3) 0.026(3) -0.001(3) 0.007(3) 0.003(3)
C1 0.018(4) 0.020(4) 0.027(4) -0.005(3) 0.008(3) 0.010(3)
C2 0.021(4) 0.019(4) 0.022(4) 0.000(3) 0.004(3) -0.001(3)
C3 0.017(4) 0.033(4) 0.025(4) -0.005(3) 0.005(3) 0.002(3)
C4 0.017(4) 0.021(4) 0.021(4) -0.002(3) -0.002(3) -0.006(3)
C5 0.024(4) 0.027(4) 0.028(4) -0.001(3) -0.004(4) 0.006(4)
C6 0.019(4) 0.032(4) 0.027(4) -0.003(3) 0.000(3) 0.006(4)
C7 0.020(4) 0.014(3) 0.027(4) -0.003(3) -0.001(3) 0.000(4)
C8 0.027(4) 0.018(4) 0.027(4) 0.003(3) -0.009(3) 0.005(4)
C9 0.019(4) 0.014(4) 0.035(4) -0.009(3) 0.001(3) 0.004(3)
C10 0.015(4) 0.022(4) 0.022(4) -0.005(3) 0.003(3) -0.001(3)
C11 0.020(4) 0.025(4) 0.025(4) -0.003(3) 0.000(3) -0.001(3)
C12 0.028(4) 0.021(4) 0.035(4) -0.001(3) 0.012(4) -0.004(4)
C13 0.025(4) 0.019(4) 0.026(4) -0.005(3) 0.004(3) 0.007(4)
C14 0.017(4) 0.029(4) 0.031(4) -0.011(3) -0.004(3) 0.003(4)
C15 0.018(4) 0.021(4) 0.026(4) -0.001(3) 0.004(3) 0.008(3)
C16 0.055(6) 0.033(4) 0.031(4) 0.005(4) 0.002(4) 0.004(4)
C17 0.028(4) 0.029(4) 0.021(4) -0.001(3) 0.000(3) -0.002(3)

loop_
_atom_type_symbol
_atom_type_description
_atom_type_scat_dispersion_real
_atom_type_scat_dispersion_imag
_atom_type_scat_source
C C 0.0033 0.0016 'International Tables Vol C Tables 4.2.6.8 and 6.1.1.4'
H H 0.0000 0.0000 'International Tables Vol C Tables 4.2.6.8 and 6.1.1.4'
F F 0.0171 0.0103 'International Tables Vol C Tables 4.2.6.8 and 6.1.1.4'
N N 0.0061 0.0033 'International Tables Vol C Tables 4.2.6.8 and 6.1.1.4'
O O 0.0106 0.0060 'International Tables Vol C Tables 4.2.6.8 and 6.1.1.4'
S S 0.1246 0.1234 'International Tables Vol C Tables 4.2.6.8 and 6.1.1.4'

loop_
_geom_angle_atom_site_label_1
_geom_angle_atom_site_label_2
_geom_angle_atom_site_label_3
_geom_angle
O2 S1 O1 117.8(3)
O2 S1 N1 111.7(3)
O1 S1 N1 104.8(3)
O2 S1 C10 109.0(3)
O1 S1 C10 109.6(3)
N1 S1 C10 102.8(3)
O3 S2 O4 119.7(4)
O3 S2 C17 107.9(4)
O4 S2 C17 109.1(4)
O3 S2 C7 107.8(3)
O4 S2 C7 107.0(3)
C17 S2 C7 104.2(3)
C1 N1 C2 59.9(4)
C1 N1 S1 117.3(5)
C2 N1 S1 114.1(4)
C2 C1 N1 60.1(4)
C2 C1 H1A 117.8
N1 C1 H1A 117.8
C2 C1 H1B 117.8
N1 C1 H1B 117.8
H1A C1 H1B 114.9
C1 C2 N1 60.0(4)
C1 C2 C3 121.2(6)
N1 C2 C3 113.4(6)
C1 C2 H2 116.5
N1 C2 H2 116.5
C3 C2 H2 116.5
F1 C3 C2 106.8(5)
F1 C3 C4 108.3(6)
C2 C3 C4 113.2(6)
F1 C3 H3 109.4
C2 C3 H3 109.4
C4 C3 H3 109.4
C5 C4 C9 119.0(6)
C5 C4 C3 118.7(6)
C9 C4 C3 122.3(6)
C4 C5 C6 121.4(7)
C4 C5 H5 119.3
C6 C5 H5 119.3
C7 C6 C5 118.5(7)
C7 C6 H6 120.7
C5 C6 H6 120.7
C6 C7 C8 121.5(6)
C6 C7 S2 118.7(5)
C8 C7 S2 119.7(5)
C7 C8 C9 118.9(6)
C7 C8 H8 120.6
C9 C8 H8 120.6
C4 C9 C8 120.7(6)
C4 C9 H9 119.6
C8 C9 H9 119.6
C15 C10 C11 120.3(7)
C15 C10 S1 120.0(5)
C11 C10 S1 119.6(5)
C12 C11 C10 118.7(7)
C12 C11 H11 120.6
C10 C11 H11 120.6
C13 C12 C11 122.3(7)
C13 C12 H12 118.8
C11 C12 H12 118.8
C12 C13 C14 118.1(7)
C12 C13 C16 122.7(7)
C14 C13 C16 119.2(7)
C15 C14 C13 121.0(7)
C15 C14 H14 119.5
C13 C14 H14 119.5
C14 C15 C10 119.6(7)
C14 C15 H15 120.2
C10 C15 H15 120.2
C13 C16 H16A 109.5
C13 C16 H16B 109.5
H16A C16 H16B 109.5
C13 C16 H16C 109.5
H16A C16 H16C 109.5
H16B C16 H16C 109.5
S2 C17 H17A 109.5
S2 C17 H17B 109.5
H17A C17 H17B 109.5
S2 C17 H17C 109.5
H17A C17 H17C 109.5
H17B C17 H17C 109.5

loop_
_geom_bond_atom_site_label_1
_geom_bond_atom_site_label_2
_geom_bond_distance
S1 O2 1.428(5)
S1 O1 1.434(5)
S1 N1 1.659(6)
S1 C10 1.743(7)
S2 O3 1.428(6)
S2 O4 1.438(6)
S2 C17 1.737(7)
S2 C7 1.779(7)
F1 C3 1.410(7)
N1 C1 1.481(8)
N1 C2 1.482(8)
C1 C2 1.480(9)
C1 H1A 0.9900
C1 H1B 0.9900
C2 C3 1.504(9)
C2 H2 1.0000
C3 C4 1.505(10)
C3 H3 1.0000
C4 C5 1.381(10)
C4 C9 1.383(9)
C5 C6 1.384(10)
C5 H5 0.9500
C6 C7 1.378(9)
C6 H6 0.9500
C7 C8 1.379(9)
C8 C9 1.389(9)
C8 H8 0.9500
C9 H9 0.9500
C10 C15 1.387(9)
C10 C11 1.391(10)
C11 C12 1.382(10)
C11 H11 0.9500
C12 C13 1.375(10)
C12 H12 0.9500
C13 C14 1.395(10)
C13 C16 1.506(10)
C14 C15 1.384(9)
C14 H14 0.9500
C15 H15 0.9500
C16 H16A 0.9800
C16 H16B 0.9800
C16 H16C 0.9800
C17 H17A 0.9800
C17 H17B 0.9800
C17 H17C 0.9800

loop_
_geom_torsion_atom_site_label_1
_geom_torsion_atom_site_label_2
_geom_torsion_atom_site_label_3
_geom_torsion_atom_site_label_4
_geom_torsion
O2 S1 N1 C1 30.2(6)
O1 S1 N1 C1 158.9(5)
C10 S1 N1 C1 -86.5(5)
O2 S1 N1 C2 -37.0(5)
O1 S1 N1 C2 91.6(5)
C10 S1 N1 C2 -153.8(5)
S1 N1 C1 C2 -103.4(5)
N1 C1 C2 C3 -100.8(7)
S1 N1 C2 C1 108.8(5)
C1 N1 C2 C3 113.7(6)
S1 N1 C2 C3 -137.5(5)
C1 C2 C3 F1 142.5(6)
N1 C2 C3 F1 74.5(7)
C1 C2 C3 C4 -98.4(7)
N1 C2 C3 C4 -166.4(6)
F1 C3 C4 C5 -162.0(6)
C2 C3 C4 C5 79.7(8)
F1 C3 C4 C9 17.3(9)
C2 C3 C4 C9 -101.1(7)
C9 C4 C5 C6 0.0(10)
C3 C4 C5 C6 179.2(7)
C4 C5 C6 C7 -0.6(11)
C5 C6 C7 C8 1.1(10)
C5 C6 C7 S2 -178.6(5)
O3 S2 C7 C6 -145.9(6)
O4 S2 C7 C6 -15.8(7)
C17 S2 C7 C6 99.6(6)
O3 S2 C7 C8 34.4(6)
O4 S2 C7 C8 164.4(5)
C17 S2 C7 C8 -80.1(6)
C6 C7 C8 C9 -1.0(10)
S2 C7 C8 C9 178.7(6)
C5 C4 C9 C8 0.1(10)
C3 C4 C9 C8 -179.1(6)
C7 C8 C9 C4 0.4(10)
O2 S1 C10 C15 -10.4(6)
O1 S1 C10 C15 -140.6(5)
N1 S1 C10 C15 108.3(6)
O2 S1 C10 C11 167.2(5)
O1 S1 C10 C11 36.9(7)
N1 S1 C10 C11 -74.1(6)
C15 C10 C11 C12 0.7(10)
S1 C10 C11 C12 -176.9(5)
C10 C11 C12 C13 -0.2(11)
C11 C12 C13 C14 -0.3(10)
C11 C12 C13 C16 -179.8(7)
C12 C13 C14 C15 0.4(10)
C16 C13 C14 C15 179.9(6)
C13 C14 C15 C10 0.1(10)
C11 C10 C15 C14 -0.6(10)
S1 C10 C15 C14 176.9(5)
